data_4079127
loop_
_publ_author_name
'Nikitin, Kirill'
'Bothe, Cornelia'
'M\"uller-Bunz, Helge'
'Ortin, Yannick'
'McGlinchey, Michael J.'

_publ_section_title
;
 High and Low Rotational Barriers in Metal Tricarbonyl Complexes of 2- and
 3-Indenyl Anthracenes and Triptycenes: Rational Design of Molecular
 Brakes
;
_journal_issue 17
_journal_name_full Organometallics
_journal_page_first 6183
_journal_paper_doi 10.1021/om300512z
_journal_volume 31
_journal_year 2012
_chemical_formula_moiety 'C26 H15 O3 Re'
_chemical_formula_sum 'C26 H15 O3 Re'
_chemical_formula_weight 561.58
_chemical_name_systematic
; 
 ? 
;
_space_group_IT_number 2
_symmetry_cell_setting triclinic
_symmetry_space_group_name_Hall '-P 1'
_symmetry_space_group_name_H-M 'P -1'
_atom_sites_solution_hydrogens geom
_atom_sites_solution_primary direct
_atom_sites_solution_secondary difmap
_audit_creation_method SHELXL-97
_cell_angle_alpha 85.996(2)
_cell_angle_beta 85.794(2)
_cell_angle_gamma 78.929(2)
_cell_formula_units_Z 2
_cell_length_a 7.7534(7)
_cell_length_b 9.9783(9)
_cell_length_c 12.5568(12)
_cell_measurement_reflns_used 5641
_cell_measurement_temperature 100(2)
_cell_measurement_theta_max 26.42
_cell_measurement_theta_min 2.57
_cell_volume 949.28(15)
_computing_cell_refinement 'Bruker SAINT'
_computing_data_collection 'Bruker SMART'
_computing_data_reduction 'Bruker SAINT'
_computing_molecular_graphics 'Bruker SHELXTL'
_computing_publication_material 'Bruker SHELXTL'
_computing_structure_refinement 'SHELXL-97 (Sheldrick, 2008)'
_computing_structure_solution 'SHELXS-97 (Sheldrick, 2008)'
_diffrn_ambient_temperature 100(2)
_diffrn_detector_area_resol_mean 8.366
_diffrn_measured_fraction_theta_full 0.997
_diffrn_measured_fraction_theta_max 0.979
_diffrn_measurement_device_type 'CCD area detector'
_diffrn_measurement_method '\f and \w scans'
_diffrn_radiation_monochromator graphite
_diffrn_radiation_source 'sealed tube'
_diffrn_radiation_type MoK\a
_diffrn_radiation_wavelength 0.71073
_diffrn_reflns_av_R_equivalents 0.0484
_diffrn_reflns_av_sigmaI/netI 0.0459
_diffrn_reflns_limit_h_max 11
_diffrn_reflns_limit_h_min -11
_diffrn_reflns_limit_k_max 14
_diffrn_reflns_limit_k_min -14
_diffrn_reflns_limit_l_max 17
_diffrn_reflns_limit_l_min -17
_diffrn_reflns_number 22282
_diffrn_reflns_theta_full 30.00
_diffrn_reflns_theta_max 30.68
_diffrn_reflns_theta_min 2.08
_exptl_absorpt_coefficient_mu 6.427
_exptl_absorpt_correction_T_max 0.2487
_exptl_absorpt_correction_T_min 0.1291
_exptl_absorpt_correction_type multi-scan
_exptl_absorpt_process_details
; 
 SADABS v.2.10 (Bruker,2003) was used for absorption correction. 
 R(int) for selected reflections was 0.136 before and 0.042 after 
 correction. The Ratio of minimum to maximum transmission is 0.518931. 
 The \l/2 correction factor is 0.0015 
;
_exptl_crystal_colour yellow
_exptl_crystal_density_diffrn 1.965
_exptl_crystal_density_method 'not measured'
_exptl_crystal_description block
_exptl_crystal_F_000 540
_exptl_crystal_size_max 0.40
_exptl_crystal_size_mid 0.40
_exptl_crystal_size_min 0.30
_refine_diff_density_max 2.058
_refine_diff_density_min -1.177
_refine_diff_density_rms 0.174
_refine_ls_extinction_method none
_refine_ls_goodness_of_fit_ref 1.048
_refine_ls_hydrogen_treatment constr
_refine_ls_matrix_type full
_refine_ls_number_parameters 271
_refine_ls_number_reflns 5765
_refine_ls_number_restraints 0
_refine_ls_restrained_S_all 1.048
_refine_ls_R_factor_all 0.0348
_refine_ls_R_factor_gt 0.0294
_refine_ls_shift/su_max 0.002
_refine_ls_shift/su_mean 0.000
_refine_ls_structure_factor_coef Fsqd
_refine_ls_weighting_details 'calc w=1/[\s^2^(Fo^2^)+(0.0331P)^2^+0.1483P] where P=(Fo^2^+2Fc^2^)/3'
_refine_ls_weighting_scheme calc
_refine_ls_wR_factor_gt 0.0644
_refine_ls_wR_factor_ref 0.0664
_reflns_number_gt 5213
_reflns_number_total 5765
_reflns_threshold_expression I>2\s(I)
_cod_data_source_file om300512z_si_002.cif
_cod_data_source_block mjm310(23)
_cod_database_code 4079127

loop_
_symmetry_equiv_pos_as_xyz
'x, y, z'
'-x, -y, -z'

loop_
_atom_site_label
_atom_site_type_symbol
_atom_site_fract_x
_atom_site_fract_y
_atom_site_fract_z
_atom_site_U_iso_or_equiv
_atom_site_adp_type
_atom_site_occupancy
_atom_site_symmetry_multiplicity
_atom_site_calc_flag
_atom_site_refinement_flags
Re Re 0.169855(17) 0.283815(14) 0.115010(10) 0.01177(5) Uani 1 1 d .
C1 C 0.3275(4) 0.3897(4) 0.2282(3) 0.0128(6) Uani 1 1 d .
C2 C 0.2720(5) 0.4775(4) 0.1369(3) 0.0136(6) Uani 1 1 d .
H2 H 0.1919 0.5624 0.1397 0.016 Uiso 1 1 calc R
C3 C 0.3537(5) 0.4195(4) 0.0420(3) 0.0155(7) Uani 1 1 d .
H3 H 0.3361 0.4571 -0.0288 0.019 Uiso 1 1 calc R
C4 C 0.4679(5) 0.2935(4) 0.0720(3) 0.0132(6) Uani 1 1 d .
C5 C 0.5908(5) 0.1987(4) 0.0119(3) 0.0188(7) Uani 1 1 d .
H5 H 0.6016 0.2091 -0.0639 0.023 Uiso 1 1 calc R
C6 C 0.6924(5) 0.0928(4) 0.0653(3) 0.0219(8) Uani 1 1 d .
H6 H 0.7782 0.0310 0.0262 0.026 Uiso 1 1 calc R
C7 C 0.6735(5) 0.0725(4) 0.1784(3) 0.0186(7) Uani 1 1 d .
H7 H 0.7458 -0.0036 0.2127 0.022 Uiso 1 1 calc R
C8 C 0.5547(5) 0.1588(4) 0.2391(3) 0.0136(7) Uani 1 1 d .
H8 H 0.5422 0.1425 0.3145 0.016 Uiso 1 1 calc R
C9 C 0.4494(4) 0.2745(3) 0.1867(3) 0.0126(6) Uani 1 1 d .
C10 C 0.2992(4) 0.4336(4) 0.3401(3) 0.0131(6) Uani 1 1 d .
C11 C 0.2339(4) 0.3551(4) 0.4260(3) 0.0138(7) Uani 1 1 d .
C12 C 0.1993(5) 0.2214(4) 0.4159(3) 0.0164(7) Uani 1 1 d .
H12 H 0.2201 0.1824 0.3482 0.020 Uiso 1 1 calc R
C13 C 0.1372(5) 0.1482(4) 0.5011(3) 0.0213(8) Uani 1 1 d .
H13 H 0.1182 0.0584 0.4921 0.026 Uiso 1 1 calc R
C14 C 0.1003(5) 0.2044(5) 0.6033(3) 0.0227(8) Uani 1 1 d .
H14 H 0.0537 0.1538 0.6616 0.027 Uiso 1 1 calc R
C15 C 0.1325(5) 0.3308(5) 0.6165(3) 0.0219(8) Uani 1 1 d .
H15 H 0.1086 0.3680 0.6848 0.026 Uiso 1 1 calc R
C16 C 0.2017(5) 0.4094(4) 0.5296(3) 0.0173(7) Uani 1 1 d .
C17 C 0.2329(5) 0.5390(4) 0.5441(3) 0.0194(8) Uani 1 1 d .
H17 H 0.2055 0.5762 0.6122 0.023 Uiso 1 1 calc R
C18 C 0.3026(5) 0.6153(4) 0.4619(3) 0.0163(7) Uani 1 1 d .
C19 C 0.3360(5) 0.7481(4) 0.4777(3) 0.0214(8) Uani 1 1 d .
H19 H 0.3049 0.7856 0.5455 0.026 Uiso 1 1 calc R
C20 C 0.4094(5) 0.8211(4) 0.4004(3) 0.0237(8) Uani 1 1 d .
H20 H 0.4268 0.9103 0.4126 0.028 Uiso 1 1 calc R
C21 C 0.4612(5) 0.7647(4) 0.2997(3) 0.0224(8) Uani 1 1 d .
H21 H 0.5194 0.8145 0.2458 0.027 Uiso 1 1 calc R
C22 C 0.4284(5) 0.6408(4) 0.2798(3) 0.0174(7) Uani 1 1 d .
H22 H 0.4640 0.6055 0.2117 0.021 Uiso 1 1 calc R
C23 C 0.3417(5) 0.5613(4) 0.3582(3) 0.0147(7) Uani 1 1 d .
C24 C -0.0671(5) 0.3566(4) 0.1575(3) 0.0158(7) Uani 1 1 d .
O24 O -0.2084(4) 0.4062(3) 0.1837(2) 0.0215(6) Uani 1 1 d .
C25 C 0.1356(5) 0.1055(4) 0.1706(3) 0.0182(7) Uani 1 1 d .
O25 O 0.1224(4) -0.0029(3) 0.2037(2) 0.0269(6) Uani 1 1 d .
C26 C 0.0973(5) 0.2494(4) -0.0205(3) 0.0182(7) Uani 1 1 d .
O26 O 0.0571(4) 0.2333(3) -0.1045(2) 0.0248(6) Uani 1 1 d .

loop_
_atom_site_aniso_label
_atom_site_aniso_U_11
_atom_site_aniso_U_22
_atom_site_aniso_U_33
_atom_site_aniso_U_23
_atom_site_aniso_U_13
_atom_site_aniso_U_12
Re 0.01214(7) 0.01146(7) 0.01201(7) 0.00011(5) -0.00163(5) -0.00294(5)
C1 0.0118(16) 0.0123(15) 0.0149(16) 0.0000(13) -0.0015(12) -0.0041(12)
C2 0.0143(16) 0.0117(16) 0.0148(16) 0.0017(13) -0.0005(13) -0.0035(12)
C3 0.0144(16) 0.0148(17) 0.0178(17) 0.0023(13) -0.0003(13) -0.0051(13)
C4 0.0128(16) 0.0127(16) 0.0145(16) 0.0003(13) 0.0004(12) -0.0043(13)
C5 0.0198(18) 0.0174(18) 0.0193(18) -0.0014(14) 0.0030(14) -0.0053(14)
C6 0.022(2) 0.0181(19) 0.025(2) -0.0057(15) 0.0041(15) -0.0030(15)
C7 0.0148(17) 0.0132(17) 0.0265(19) 0.0000(14) -0.0023(14) 0.0004(13)
C8 0.0146(16) 0.0129(16) 0.0139(16) 0.0012(13) -0.0019(13) -0.0042(13)
C9 0.0129(16) 0.0116(15) 0.0138(15) -0.0013(12) -0.0007(12) -0.0031(12)
C10 0.0115(15) 0.0148(16) 0.0121(15) -0.0015(13) -0.0009(12) -0.0001(12)
C11 0.0107(15) 0.0159(17) 0.0142(16) 0.0003(13) -0.0023(12) -0.0010(12)
C12 0.0146(17) 0.0169(17) 0.0170(17) 0.0017(14) 0.0006(13) -0.0028(13)
C13 0.0171(18) 0.0208(19) 0.026(2) 0.0063(16) -0.0016(15) -0.0060(15)
C14 0.0128(17) 0.034(2) 0.0192(18) 0.0108(16) -0.0007(14) -0.0045(16)
C15 0.0147(18) 0.034(2) 0.0143(17) 0.0029(15) -0.0018(14) 0.0008(15)
C16 0.0118(16) 0.0235(19) 0.0147(16) -0.0009(14) -0.0015(13) 0.0016(14)
C17 0.0141(17) 0.027(2) 0.0145(16) -0.0024(15) -0.0025(13) 0.0030(14)
C18 0.0127(16) 0.0147(17) 0.0209(18) -0.0060(14) -0.0049(13) 0.0020(13)
C19 0.0173(18) 0.0183(19) 0.028(2) -0.0079(16) -0.0078(15) 0.0026(14)
C20 0.023(2) 0.0142(18) 0.034(2) -0.0042(16) -0.0108(17) -0.0009(15)
C21 0.022(2) 0.0175(18) 0.029(2) -0.0010(16) -0.0080(16) -0.0056(15)
C22 0.0173(18) 0.0165(17) 0.0180(17) 0.0005(14) -0.0046(14) -0.0013(14)
C23 0.0119(16) 0.0141(16) 0.0173(16) -0.0030(13) -0.0063(13) 0.0024(13)
C24 0.0179(18) 0.0171(17) 0.0143(16) -0.0002(13) -0.0032(13) -0.0074(14)
O24 0.0168(13) 0.0246(15) 0.0222(14) -0.0024(11) 0.0000(11) -0.0012(11)
C25 0.0143(17) 0.0204(18) 0.0197(18) 0.0018(14) -0.0032(14) -0.0032(14)
O25 0.0296(16) 0.0197(14) 0.0335(16) 0.0048(12) -0.0075(13) -0.0099(12)
C26 0.0151(17) 0.0180(18) 0.0202(18) -0.0005(14) -0.0014(14) 0.0003(14)
O26 0.0304(16) 0.0252(15) 0.0187(14) -0.0070(11) -0.0076(12) -0.0010(12)

loop_
_atom_type_symbol
_atom_type_description
_atom_type_scat_dispersion_real
_atom_type_scat_dispersion_imag
_atom_type_scat_source
C C 0.0033 0.0016 'International Tables Vol C Tables 4.2.6.8 and 6.1.1.4'
H H 0.0000 0.0000 'International Tables Vol C Tables 4.2.6.8 and 6.1.1.4'
O O 0.0106 0.0060 'International Tables Vol C Tables 4.2.6.8 and 6.1.1.4'
Re Re -1.0185 7.2310 'International Tables Vol C Tables 4.2.6.8 and 6.1.1.4'

loop_
_geom_angle_atom_site_label_1
_geom_angle_atom_site_label_2
_geom_angle_atom_site_label_3
_geom_angle
C24 Re C26 89.56(15)
C24 Re C25 89.62(16)
C26 Re C25 90.30(16)
C24 Re C3 121.35(14)
C26 Re C3 93.02(15)
C25 Re C3 148.84(15)
C24 Re C2 95.30(14)
C26 Re C2 120.42(14)
C25 Re C2 148.84(14)
C3 Re C2 36.48(12)
C24 Re C4 154.94(14)
C26 Re C4 100.82(14)
C25 Re C4 112.84(14)
C3 Re C4 36.23(12)
C2 Re C4 59.75(12)
C24 Re C1 102.30(13)
C26 Re C1 153.64(15)
C25 Re C1 112.95(14)
C3 Re C1 60.68(12)
C2 Re C1 35.98(12)
C4 Re C1 59.64(12)
C24 Re C9 135.50(13)
C26 Re C9 134.15(14)
C25 Re C9 96.74(14)
C3 Re C9 59.75(12)
C2 Re C9 59.00(12)
C4 Re C9 35.35(11)
C1 Re C9 35.32(11)
C2 C1 C9 105.9(3)
C2 C1 C10 123.6(3)
C9 C1 C10 128.5(3)
C2 C1 Re 68.24(19)
C9 C1 Re 73.30(19)
C10 C1 Re 135.3(2)
C3 C2 C1 110.1(3)
C3 C2 Re 71.3(2)
C1 C2 Re 75.8(2)
C3 C2 H2 124.9
C1 C2 H2 124.9
Re C2 H2 119.6
C2 C3 C4 107.7(3)
C2 C3 Re 72.2(2)
C4 C3 Re 75.6(2)
C2 C3 H3 126.1
C4 C3 H3 126.1
Re C3 H3 118.0
C5 C4 C3 132.5(3)
C5 C4 C9 120.2(3)
C3 C4 C9 107.3(3)
C5 C4 Re 126.3(3)
C3 C4 Re 68.13(19)
C9 C4 Re 73.73(19)
C6 C5 C4 118.5(4)
C6 C5 H5 120.7
C4 C5 H5 120.7
C5 C6 C7 121.6(4)
C5 C6 H6 119.2
C7 C6 H6 119.2
C8 C7 C6 121.9(3)
C8 C7 H7 119.0
C6 C7 H7 119.0
C7 C8 C9 118.4(3)
C7 C8 H8 120.8
C9 C8 H8 120.8
C8 C9 C4 119.3(3)
C8 C9 C1 131.7(3)
C4 C9 C1 108.9(3)
C8 C9 Re 127.0(2)
C4 C9 Re 70.92(19)
C1 C9 Re 71.37(19)
C11 C10 C23 119.9(3)
C11 C10 C1 123.5(3)
C23 C10 C1 116.6(3)
C10 C11 C12 123.3(3)
C10 C11 C16 119.4(3)
C12 C11 C16 117.2(3)
C13 C12 C11 121.6(4)
C13 C12 H12 119.2
C11 C12 H12 119.2
C12 C13 C14 120.9(4)
C12 C13 H13 119.6
C14 C13 H13 119.6
C15 C14 C13 119.3(4)
C15 C14 H14 120.3
C13 C14 H14 120.3
C14 C15 C16 121.4(4)
C14 C15 H15 119.3
C16 C15 H15 119.3
C17 C16 C11 119.8(3)
C17 C16 C15 120.7(3)
C11 C16 C15 119.5(4)
C18 C17 C16 121.6(3)
C18 C17 H17 119.2
C16 C17 H17 119.2
C17 C18 C19 121.3(3)
C17 C18 C23 119.8(3)
C19 C18 C23 119.0(4)
C20 C19 C18 122.1(4)
C20 C19 H19 119.0
C18 C19 H19 119.0
C19 C20 C21 119.6(4)
C19 C20 H20 120.2
C21 C20 H20 120.2
C22 C21 C20 120.6(4)
C22 C21 H21 119.7
C20 C21 H21 119.7
C21 C22 C23 122.0(4)
C21 C22 H22 119.0
C23 C22 H22 119.0
C10 C23 C22 124.1(3)
C10 C23 C18 119.3(3)
C22 C23 C18 116.5(3)
O24 C24 Re 176.9(3)
O25 C25 Re 177.2(3)
O26 C26 Re 176.9(4)

loop_
_geom_bond_atom_site_label_1
_geom_bond_atom_site_label_2
_geom_bond_distance
Re C24 1.893(4)
Re C26 1.904(4)
Re C25 1.924(4)
Re C3 2.254(3)
Re C2 2.266(3)
Re C4 2.353(3)
Re C1 2.365(3)
Re C9 2.390(3)
C1 C2 1.433(5)
C1 C9 1.443(5)
C1 C10 1.489(5)
C2 C3 1.415(5)
C2 H2 0.9500
C3 C4 1.435(5)
C3 H3 0.9500
C4 C5 1.421(5)
C4 C9 1.441(5)
C5 C6 1.359(6)
C5 H5 0.9500
C6 C7 1.421(5)
C6 H6 0.9500
C7 C8 1.362(5)
C7 H7 0.9500
C8 C9 1.429(5)
C8 H8 0.9500
C10 C11 1.410(5)
C10 C23 1.413(5)
C11 C12 1.426(5)
C11 C16 1.430(5)
C12 C13 1.364(5)
C12 H12 0.9500
C13 C14 1.424(6)
C13 H13 0.9500
C14 C15 1.355(6)
C14 H14 0.9500
C15 C16 1.432(5)
C15 H15 0.9500
C16 C17 1.387(5)
C17 C18 1.379(5)
C17 H17 0.9500
C18 C19 1.428(5)
C18 C23 1.433(5)
C19 C20 1.333(6)
C19 H19 0.9500
C20 C21 1.419(6)
C20 H20 0.9500
C21 C22 1.353(5)
C21 H21 0.9500
C22 C23 1.432(5)
C22 H22 0.9500
C24 O24 1.147(5)
C25 O25 1.152(5)
C26 O26 1.151(4)

loop_
_geom_torsion_atom_site_label_1
_geom_torsion_atom_site_label_2
_geom_torsion_atom_site_label_3
_geom_torsion_atom_site_label_4
_geom_torsion
C24 Re C1 C2 -82.0(2)
C26 Re C1 C2 33.0(4)
C25 Re C1 C2 -176.9(2)
C3 Re C1 C2 37.2(2)
C4 Re C1 C2 79.2(2)
C9 Re C1 C2 115.3(3)
C24 Re C1 C9 162.7(2)
C26 Re C1 C9 -82.3(4)
C25 Re C1 C9 67.8(2)
C3 Re C1 C9 -78.1(2)
C2 Re C1 C9 -115.3(3)
C4 Re C1 C9 -36.07(19)
C24 Re C1 C10 34.3(4)
C26 Re C1 C10 149.3(3)
C25 Re C1 C10 -60.5(4)
C3 Re C1 C10 153.6(4)
C2 Re C1 C10 116.3(4)
C4 Re C1 C10 -164.5(4)
C9 Re C1 C10 -128.4(4)
C9 C1 C2 C3 0.6(4)
C10 C1 C2 C3 165.7(3)
Re C1 C2 C3 -63.6(2)
C9 C1 C2 Re 64.2(2)
C10 C1 C2 Re -130.8(3)
C24 Re C2 C3 -138.9(2)
C26 Re C2 C3 -46.3(3)
C25 Re C2 C3 123.0(3)
C4 Re C2 C3 38.5(2)
C1 Re C2 C3 117.4(3)
C9 Re C2 C3 79.9(2)
C24 Re C2 C1 103.7(2)
C26 Re C2 C1 -163.7(2)
C25 Re C2 C1 5.6(4)
C3 Re C2 C1 -117.4(3)
C4 Re C2 C1 -78.9(2)
C9 Re C2 C1 -37.58(19)
C1 C2 C3 C4 -1.5(4)
Re C2 C3 C4 -67.9(2)
C1 C2 C3 Re 66.4(2)
C24 Re C3 C2 50.1(3)
C26 Re C3 C2 141.4(2)
C25 Re C3 C2 -123.0(3)
C4 Re C3 C2 -114.4(3)
C1 Re C3 C2 -36.7(2)
C9 Re C3 C2 -77.6(2)
C24 Re C3 C4 164.4(2)
C26 Re C3 C4 -104.3(2)
C25 Re C3 C4 -8.7(4)
C2 Re C3 C4 114.4(3)
C1 Re C3 C4 77.6(2)
C9 Re C3 C4 36.72(19)
C2 C3 C4 C5 -174.6(4)
Re C3 C4 C5 119.8(4)
C2 C3 C4 C9 1.8(4)
Re C3 C4 C9 -63.8(2)
C2 C3 C4 Re 65.6(2)
C24 Re C4 C5 -160.2(3)
C26 Re C4 C5 -47.2(3)
C25 Re C4 C5 47.7(4)
C3 Re C4 C5 -127.4(4)
C2 Re C4 C5 -166.2(4)
C1 Re C4 C5 151.8(4)
C9 Re C4 C5 115.8(4)
C24 Re C4 C3 -32.8(4)
C26 Re C4 C3 80.2(2)
C25 Re C4 C3 175.1(2)
C2 Re C4 C3 -38.8(2)
C1 Re C4 C3 -80.8(2)
C9 Re C4 C3 -116.8(3)
C24 Re C4 C9 84.0(4)
C26 Re C4 C9 -163.0(2)
C25 Re C4 C9 -68.1(2)
C3 Re C4 C9 116.8(3)
C2 Re C4 C9 78.0(2)
C1 Re C4 C9 36.04(19)
C3 C4 C5 C6 174.2(4)
C9 C4 C5 C6 -1.7(5)
Re C4 C5 C6 -93.2(4)
C4 C5 C6 C7 2.5(6)
C5 C6 C7 C8 -1.0(6)
C6 C7 C8 C9 -1.3(5)
C7 C8 C9 C4 2.0(5)
C7 C8 C9 C1 -172.9(4)
C7 C8 C9 Re 89.3(4)
C5 C4 C9 C8 -0.5(5)
C3 C4 C9 C8 -177.4(3)
Re C4 C9 C8 122.4(3)
C5 C4 C9 C1 175.5(3)
C3 C4 C9 C1 -1.4(4)
Re C4 C9 C1 -61.6(2)
C5 C4 C9 Re -122.9(3)
C3 C4 C9 Re 60.2(2)
C2 C1 C9 C8 175.8(4)
C10 C1 C9 C8 11.7(6)
Re C1 C9 C8 -123.4(4)
C2 C1 C9 C4 0.5(4)
C10 C1 C9 C4 -163.5(3)
Re C1 C9 C4 61.3(2)
C2 C1 C9 Re -60.8(2)
C10 C1 C9 Re 135.1(4)
C24 Re C9 C8 104.2(3)
C26 Re C9 C8 -89.2(3)
C25 Re C9 C8 7.8(3)
C3 Re C9 C8 -150.4(3)
C2 Re C9 C8 166.9(3)
C4 Re C9 C8 -112.8(4)
C1 Re C9 C8 128.7(4)
C24 Re C9 C4 -143.0(2)
C26 Re C9 C4 23.6(3)
C25 Re C9 C4 120.6(2)
C3 Re C9 C4 -37.6(2)
C2 Re C9 C4 -80.3(2)
C1 Re C9 C4 -118.6(3)
C24 Re C9 C1 -24.5(3)
C26 Re C9 C1 142.2(2)
C25 Re C9 C1 -120.8(2)
C3 Re C9 C1 80.9(2)
C2 Re C9 C1 38.29(19)
C4 Re C9 C1 118.6(3)
C2 C1 C10 C11 133.8(4)
C9 C1 C10 C11 -64.7(5)
Re C1 C10 C11 41.6(5)
C2 C1 C10 C23 -46.3(5)
C9 C1 C10 C23 115.2(4)
Re C1 C10 C23 -138.5(3)
C23 C10 C11 C12 -175.6(3)
C1 C10 C11 C12 4.3(5)
C23 C10 C11 C16 3.7(5)
C1 C10 C11 C16 -176.4(3)
C10 C11 C12 C13 179.6(3)
C16 C11 C12 C13 0.3(5)
C11 C12 C13 C14 1.6(6)
C12 C13 C14 C15 -2.0(6)
C13 C14 C15 C16 0.4(6)
C10 C11 C16 C17 0.8(5)
C12 C11 C16 C17 -179.9(3)
C10 C11 C16 C15 178.9(3)
C12 C11 C16 C15 -1.8(5)
C14 C15 C16 C17 179.5(4)
C14 C15 C16 C11 1.5(5)
C11 C16 C17 C18 -3.2(5)
C15 C16 C17 C18 178.7(3)
C16 C17 C18 C19 -179.4(3)
C16 C17 C18 C23 1.1(5)
C17 C18 C19 C20 177.5(4)
C23 C18 C19 C20 -3.0(6)
C18 C19 C20 C21 -1.8(6)
C19 C20 C21 C22 3.5(6)
C20 C21 C22 C23 -0.2(6)
C11 C10 C23 C22 172.1(3)
C1 C10 C23 C22 -7.8(5)
C11 C10 C23 C18 -5.8(5)
C1 C10 C23 C18 174.3(3)
C21 C22 C23 C10 177.7(4)
C21 C22 C23 C18 -4.4(5)
C17 C18 C23 C10 3.4(5)
C19 C18 C23 C10 -176.2(3)
C17 C18 C23 C22 -174.5(3)
C19 C18 C23 C22 5.9(5)
